data_7036333
loop_
_publ_author_name
'Nakamura, Go'
'Kondo, Mio'
'Crisalli, Meredith'
'Lee, Sze Koon'
'Shibata, Akane'
'Ford, Peter C.'
'Masaoka, Shigeyuki'

_publ_section_title
;
 Syntheses and properties of phosphine-substituted ruthenium(ii)
 polypyridine complexes with nitrogen oxides.
;
_journal_issue 39
_journal_name_full 'Dalton transactions (Cambridge, England : 2003)'
_journal_page_first 17189
_journal_page_last 17200
_journal_paper_doi 10.1039/c5dt02994e
_journal_volume 44
_journal_year 2015
_chemical_compound_source 'synthesis as described'
_chemical_formula_moiety 'C36 H27 N5 O2 P Ru C24 H20 B C H1.5 N0.5'
_chemical_formula_sum 'C61 H48.5 B N5.5 O2 P Ru'
_chemical_formula_weight 1033.4
_chemical_name_common cis-NO2'
_chemical_name_systematic
;
cis-NO2'
;
_space_group_IT_number 2
_symmetry_cell_setting triclinic
_symmetry_Int_Tables_number 2
_symmetry_space_group_name_Hall '-P 1'
_symmetry_space_group_name_H-M 'P -1'
_atom_sites_solution_hydrogens geom
_audit_creation_date 2015-08-24T17:17:12-00:00
_audit_creation_method 'WinGX routine CIF_UPDATE'
_audit_update_record
;
2015-08-25 deposited with the CCDC.
2015-08-28 downloaded from the CCDC.
;
_cell_angle_alpha 77.0060(10)
_cell_angle_beta 78.9530(10)
_cell_angle_gamma 74.9360(10)
_cell_formula_units_Z 4
_cell_length_a 10.2764(2)
_cell_length_b 21.2343(4)
_cell_length_c 24.3802(4)
_cell_measurement_reflns_used 43118
_cell_measurement_temperature 123(2)
_cell_measurement_theta_max 27.455
_cell_measurement_theta_min 2.995
_cell_measurement_wavelength 0.71073
_cell_volume 4955.30(16)
_computing_cell_refinement 'RAPID AUTO (Rigaku)'
_computing_data_collection 'RAPID AUTO (Rigaku)'
_computing_data_reduction 'RAPID AUTO (Rigaku)'
_computing_molecular_graphics 'Ortep-3 for Windows (Farrugia, 1997)'
_computing_publication_material 'WinGX publication routines (Farrugia, 1999)'
_computing_structure_refinement 'SHELXL-2014 (Sheldrick, 2014)'
_computing_structure_solution 'SIR92 (Giacovazzo et al, 1993)'
_diffrn_ambient_temperature 123(2)
_diffrn_detector 'curved image-plate'
_diffrn_detector_area_resol_mean 10.000
_diffrn_measured_fraction_theta_full 0.997
_diffrn_measured_fraction_theta_max 0.993
_diffrn_measurement_device_type 'Rigaku R-AXIS RAPID'
_diffrn_measurement_method \w
_diffrn_orient_matrix_type fs_process
_diffrn_radiation_monochromator confocal
_diffrn_radiation_type MoK\a
_diffrn_radiation_wavelength 0.71073
_diffrn_reflns_av_R_equivalents 0.0157
_diffrn_reflns_Laue_measured_fraction_full 0.997
_diffrn_reflns_Laue_measured_fraction_max 0.993
_diffrn_reflns_limit_h_max 13
_diffrn_reflns_limit_h_min -13
_diffrn_reflns_limit_k_max 27
_diffrn_reflns_limit_k_min -27
_diffrn_reflns_limit_l_max 31
_diffrn_reflns_limit_l_min -28
_diffrn_reflns_number 49131
_diffrn_reflns_point_group_measured_fraction_full 0.997
_diffrn_reflns_point_group_measured_fraction_max 0.993
_diffrn_reflns_theta_full 25.242
_diffrn_reflns_theta_max 27.456
_diffrn_reflns_theta_min 2.996
_diffrn_source 'rotating anode'
_exptl_absorpt_coefficient_mu 0.4
_exptl_absorpt_correction_T_max 1.0000
_exptl_absorpt_correction_T_min 0.8809
_exptl_absorpt_correction_type multi-scan
_exptl_absorpt_process_details 'ABSCOR (Rigaku, 1955)'
_exptl_crystal_colour orange-red
_exptl_crystal_density_diffrn 1.385
_exptl_crystal_density_method 'not measured'
_exptl_crystal_description block
_exptl_crystal_F_000 2132
_exptl_crystal_size_max 0.15
_exptl_crystal_size_mid 0.15
_exptl_crystal_size_min 0.1
_refine_diff_density_max 1.352
_refine_diff_density_min -0.424
_refine_diff_density_rms 0.094
_refine_ls_extinction_method none
_refine_ls_goodness_of_fit_ref 1.178
_refine_ls_hydrogen_treatment constr
_refine_ls_matrix_type full
_refine_ls_number_parameters 1289
_refine_ls_number_reflns 22500
_refine_ls_number_restraints 0
_refine_ls_restrained_S_all 1.178
_refine_ls_R_factor_all 0.0392
_refine_ls_R_factor_gt 0.0337
_refine_ls_shift/su_max 0.006
_refine_ls_shift/su_mean 0
_refine_ls_structure_factor_coef Fsqd
_refine_ls_weighting_details 'w=1/[\s^2^(Fo^2^)+(0.0489P)^2^+5.4606P] where P=(Fo^2^+2Fc^2^)/3'
_refine_ls_weighting_scheme calc
_refine_ls_wR_factor_gt 0.1031
_refine_ls_wR_factor_ref 0.1071
_reflns_number_gt 19876
_reflns_number_total 22500
_reflns_threshold_expression 'I > 2\s(I)'
_cod_data_source_file c5dt02994e2.cif
_cod_data_source_block cis-NO2'
_cod_depositor_comments 'Adding full bibliography for 7036332--7036334.cif.'
_cod_original_formula_sum 'C61 H48.50 B N5.50 O2 P Ru'
_cod_database_code 7036333

loop_
_symmetry_equiv_pos_as_xyz
'x, y, z'
'-x, -y, -z'

loop_
_atom_site_label
_atom_site_type_symbol
_atom_site_fract_x
_atom_site_fract_y
_atom_site_fract_z
_atom_site_U_iso_or_equiv
_atom_site_adp_type
_atom_site_occupancy
_atom_site_calc_flag
N1 N 1.12211(18) 0.48904(9) 0.66551(8) 0.0154(4) Uani 1 d
N2 N 1.14622(18) 0.36776(9) 0.72164(8) 0.0157(4) Uani 1 d
N3 N 1.07059(18) 0.37996(9) 0.82771(8) 0.0166(4) Uani 1 d
N4 N 1.26527(18) 0.46734(9) 0.75712(8) 0.0162(4) Uani 1 d
N5 N 0.88741(19) 0.44057(9) 0.74475(8) 0.0178(4) Uani 1 d
N6 N 0.90649(18) 0.17894(9) 0.70487(8) 0.0167(4) Uani 1 d
N7 N 0.84030(18) 0.15106(9) 0.81505(8) 0.0162(4) Uani 1 d
N8 N 0.90662(18) 0.02209(9) 0.84125(8) 0.0163(4) Uani 1 d
N9 N 0.74675(18) 0.06293(9) 0.75122(8) 0.0162(4) Uani 1 d
N10 N 1.10848(18) 0.10027(9) 0.77324(8) 0.0163(4) Uani 1 d
N11 N 1.3786(6) 0.4889(3) 0.8993(3) 0.1110(18) Uani 1 d
O1 O 0.85581(17) 0.44581(9) 0.69661(7) 0.0233(3) Uani 1 d
O2 O 0.80523(18) 0.42388(10) 0.78717(8) 0.0307(4) Uani 1 d
O3 O 1.20538(16) 0.09997(9) 0.73324(8) 0.0233(3) Uani 1 d
O4 O 1.12507(17) 0.11182(9) 0.81933(7) 0.0231(3) Uani 1 d
P1 P 0.99747(5) 0.55130(3) 0.78475(2) 0.01435(11) Uani 1 d
P2 P 1.02672(5) 0.01143(3) 0.70232(2) 0.01486(11) Uani 1 d
Ru1 Ru 1.07287(2) 0.45235(2) 0.75280(2) 0.01326(5) Uani 1 d
Ru2 Ru 0.92831(2) 0.08584(2) 0.76221(2) 0.01349(5) Uani 1 d
B1 B 0.5508(3) 0.26761(13) 0.48570(11) 0.0203(5) Uani 1 d
B2 B 0.5415(3) -0.19665(13) 0.94863(11) 0.0189(5) Uani 1 d
C1 C 1.1259(2) 0.55157(11) 0.63915(10) 0.0182(4) Uani 1 d
H1 H 1.0919 0.5861 0.6606 0.022 Uiso 1 calc
C2 C 1.1771(3) 0.56836(12) 0.58192(10) 0.0232(5) Uani 1 d
H2 H 1.1781 0.6132 0.5651 0.028 Uiso 1 calc
C3 C 1.2261(3) 0.51906(13) 0.55006(11) 0.0265(5) Uani 1 d
H3 H 1.2605 0.5294 0.5109 0.032 Uiso 1 calc
C4 C 1.2245(3) 0.45387(12) 0.57624(10) 0.0232(5) Uani 1 d
H4 H 1.2579 0.4191 0.5551 0.028 Uiso 1 calc
C5 C 1.1738(2) 0.44003(11) 0.63357(10) 0.0177(4) Uani 1 d
C6 C 1.1792(2) 0.37143(11) 0.66515(10) 0.0178(4) Uani 1 d
C7 C 1.2170(2) 0.31407(12) 0.64186(10) 0.0205(4) Uani 1 d
H7 H 1.2392 0.3164 0.6019 0.025 Uiso 1 calc
C8 C 1.2215(2) 0.25332(12) 0.67855(11) 0.0216(5) Uani 1 d
H8 H 1.2483 0.2135 0.6636 0.026 Uiso 1 calc
C9 C 1.1873(2) 0.25027(11) 0.73682(11) 0.0206(5) Uani 1 d
H9 H 1.1906 0.2087 0.7619 0.025 Uiso 1 calc
C10 C 1.1481(2) 0.30914(11) 0.75780(10) 0.0171(4) Uani 1 d
C11 C 1.1063(2) 0.31605(11) 0.81804(10) 0.0177(4) Uani 1 d
C12 C 1.1041(2) 0.26171(12) 0.86194(11) 0.0223(5) Uani 1 d
H12 H 1.1259 0.2181 0.8538 0.027 Uiso 1 calc
C13 C 1.0699(3) 0.27154(12) 0.91774(11) 0.0265(5) Uani 1 d
H13 H 1.0692 0.2349 0.9484 0.032 Uiso 1 calc
C14 C 1.0368(3) 0.33571(13) 0.92779(11) 0.0264(5) Uani 1 d
H14 H 1.0142 0.3438 0.9656 0.032 Uiso 1 calc
C15 C 1.0370(2) 0.38824(12) 0.88217(10) 0.0222(5) Uani 1 d
H15 H 1.0122 0.4321 0.8897 0.027 Uiso 1 calc
C16 C 1.3795(2) 0.42165(12) 0.74933(11) 0.0221(5) Uani 1 d
H16 H 1.3724 0.3781 0.7489 0.027 Uiso 1 calc
C17 C 1.5104(2) 0.43390(14) 0.74174(12) 0.0287(5) Uani 1 d
H17 H 1.5887 0.399 0.7372 0.034 Uiso 1 calc
C18 C 1.5239(2) 0.49634(14) 0.74087(11) 0.0267(5) Uani 1 d
H18 H 1.6115 0.5058 0.7342 0.032 Uiso 1 calc
C19 C 1.4060(2) 0.54666(12) 0.74995(10) 0.0213(5) Uani 1 d
C20 C 1.4113(3) 0.61192(13) 0.75152(11) 0.0260(5) Uani 1 d
H20 H 1.4969 0.6237 0.7445 0.031 Uiso 1 calc
C21 C 1.2953(3) 0.65838(12) 0.76295(11) 0.0267(5) Uani 1 d
H21 H 1.3005 0.7021 0.7639 0.032 Uiso 1 calc
C22 C 1.1678(2) 0.64174(12) 0.77340(10) 0.0220(5) Uani 1 d
H22 H 1.088 0.6742 0.7824 0.026 Uiso 1 calc
C23 C 1.1565(2) 0.57930(11) 0.77078(9) 0.0170(4) Uani 1 d
C24 C 1.2769(2) 0.53042(11) 0.75916(9) 0.0165(4) Uani 1 d
C25 C 0.8718(2) 0.61884(11) 0.74968(9) 0.0161(4) Uani 1 d
C26 C 0.8199(2) 0.60994(11) 0.70364(10) 0.0177(4) Uani 1 d
H26 H 0.8495 0.5688 0.6908 0.021 Uiso 1 calc
C27 C 0.7249(2) 0.66115(12) 0.67642(10) 0.0194(4) Uani 1 d
H27 H 0.6905 0.6549 0.645 0.023 Uiso 1 calc
C28 C 0.6807(2) 0.72118(12) 0.69526(10) 0.0203(4) Uani 1 d
H28 H 0.6165 0.7562 0.6766 0.024 Uiso 1 calc
C29 C 0.7306(2) 0.73009(11) 0.74164(10) 0.0208(5) Uani 1 d
H29 H 0.7 0.7712 0.7545 0.025 Uiso 1 calc
C30 C 0.8245(2) 0.67951(11) 0.76907(10) 0.0184(4) Uani 1 d
H30 H 0.857 0.6858 0.801 0.022 Uiso 1 calc
C31 C 0.9385(2) 0.55876(11) 0.85931(10) 0.0199(4) Uani 1 d
C32 C 0.8016(3) 0.56289(14) 0.88094(11) 0.0290(5) Uani 1 d
H32 H 0.7397 0.5612 0.8572 0.035 Uiso 1 calc
C33 C 0.7551(3) 0.56954(15) 0.93743(12) 0.0382(7) Uani 1 d
H33 H 0.6615 0.5725 0.952 0.046 Uiso 1 calc
C34 C 0.8440(3) 0.57179(15) 0.97221(12) 0.0391(7) Uani 1 d
H34 H 0.8115 0.5768 1.0105 0.047 Uiso 1 calc
C35 C 0.9801(3) 0.56676(14) 0.95148(11) 0.0337(6) Uani 1 d
H35 H 1.0414 0.5677 0.9757 0.04 Uiso 1 calc
C36 C 1.0281(3) 0.56029(12) 0.89507(11) 0.0253(5) Uani 1 d
H36 H 1.122 0.5569 0.881 0.03 Uiso 1 calc
C37 C 0.9401(2) 0.19233(12) 0.64816(10) 0.0208(5) Uani 1 d
H37 H 0.9706 0.1562 0.6284 0.025 Uiso 1 calc
C38 C 0.9326(2) 0.25655(12) 0.61659(11) 0.0234(5) Uani 1 d
H38 H 0.958 0.2635 0.5765 0.028 Uiso 1 calc
C39 C 0.8878(2) 0.30979(12) 0.64455(11) 0.0235(5) Uani 1 d
H39 H 0.8828 0.3539 0.6242 0.028 Uiso 1 calc
C40 C 0.8505(2) 0.29729(11) 0.70287(11) 0.0209(5) Uani 1 d
H40 H 0.8184 0.333 0.723 0.025 Uiso 1 calc
C41 C 0.8601(2) 0.23233(11) 0.73190(10) 0.0184(4) Uani 1 d
C42 C 0.8248(2) 0.21650(11) 0.79415(10) 0.0183(4) Uani 1 d
C43 C 0.7834(2) 0.26222(12) 0.83064(11) 0.0226(5) Uani 1 d
H43 H 0.7709 0.3085 0.8161 0.027 Uiso 1 calc
C44 C 0.7607(2) 0.23860(13) 0.88866(11) 0.0251(5) Uani 1 d
H44 H 0.7317 0.269 0.9142 0.03 Uiso 1 calc
C45 C 0.7801(2) 0.17100(12) 0.90967(10) 0.0232(5) Uani 1 d
H45 H 0.7647 0.1547 0.9494 0.028 Uiso 1 calc
C46 C 0.8224(2) 0.12764(12) 0.87140(10) 0.0186(4) Uani 1 d
C47 C 0.8527(2) 0.05460(11) 0.88603(10) 0.0188(4) Uani 1 d
C48 C 0.8248(3) 0.02098(13) 0.94117(10) 0.0250(5) Uani 1 d
H48 H 0.7863 0.0449 0.9712 0.03 Uiso 1 calc
C49 C 0.8535(3) -0.04774(13) 0.95201(11) 0.0271(5) Uani 1 d
H49 H 0.8385 -0.0716 0.9897 0.033 Uiso 1 calc
C50 C 0.9044(3) -0.08103(12) 0.90704(10) 0.0240(5) Uani 1 d
H50 H 0.9226 -0.1281 0.9132 0.029 Uiso 1 calc
C51 C 0.9283(2) -0.04453(11) 0.85276(10) 0.0186(4) Uani 1 d
H51 H 0.9618 -0.0678 0.8221 0.022 Uiso 1 calc
C52 C 0.6248(2) 0.09312(12) 0.77380(10) 0.0200(4) Uani 1 d
H52 H 0.6194 0.1292 0.7917 0.024 Uiso 1 calc
C53 C 0.5029(2) 0.07506(13) 0.77289(11) 0.0242(5) Uani 1 d
H53 H 0.4184 0.0989 0.7895 0.029 Uiso 1 calc
C54 C 0.5075(2) 0.02305(13) 0.74793(11) 0.0250(5) Uani 1 d
H54 H 0.4263 0.0101 0.7469 0.03 Uiso 1 calc
C55 C 0.6351(2) -0.01146(12) 0.72349(10) 0.0211(5) Uani 1 d
C56 C 0.6477(3) -0.06610(13) 0.69694(11) 0.0268(5) Uani 1 d
H56 H 0.5686 -0.0803 0.695 0.032 Uiso 1 calc
C57 C 0.7725(3) -0.09852(13) 0.67407(11) 0.0261(5) Uani 1 d
H57 H 0.7798 -0.1355 0.6569 0.031 Uiso 1 calc
C58 C 0.8907(2) -0.07722(12) 0.67595(10) 0.0224(5) Uani 1 d
H58 H 0.9768 -0.1 0.6597 0.027 Uiso 1 calc
C59 C 0.8832(2) -0.02402(11) 0.70093(9) 0.0176(4) Uani 1 d
C60 C 0.7539(2) 0.00958(11) 0.72559(9) 0.0171(4) Uani 1 d
C61 C 1.0792(2) 0.04065(11) 0.62672(10) 0.0185(4) Uani 1 d
C62 C 1.2015(2) 0.06182(12) 0.61103(10) 0.0230(5) Uani 1 d
H62 H 1.2602 0.0552 0.6386 0.028 Uiso 1 calc
C63 C 1.2379(3) 0.09241(13) 0.55550(11) 0.0279(5) Uani 1 d
H63 H 1.3208 0.1069 0.5452 0.034 Uiso 1 calc
C64 C 1.1527(3) 0.10175(13) 0.51518(11) 0.0317(6) Uani 1 d
H64 H 1.1773 0.1228 0.4772 0.038 Uiso 1 calc
C65 C 1.0318(3) 0.08053(14) 0.53000(11) 0.0304(6) Uani 1 d
H65 H 0.9741 0.0868 0.5022 0.037 Uiso 1 calc
C66 C 0.9947(3) 0.05002(12) 0.58578(10) 0.0240(5) Uani 1 d
H66 H 0.9117 0.0356 0.5959 0.029 Uiso 1 calc
C67 C 1.1686(2) -0.05871(11) 0.71977(9) 0.0167(4) Uani 1 d
C68 C 1.2264(2) -0.10353(12) 0.68289(10) 0.0207(4) Uani 1 d
H68 H 1.1976 -0.0955 0.6467 0.025 Uiso 1 calc
C69 C 1.3257(2) -0.15978(12) 0.69880(11) 0.0226(5) Uani 1 d
H69 H 1.3631 -0.1906 0.6739 0.027 Uiso 1 calc
C70 C 1.3704(2) -0.17094(12) 0.75124(11) 0.0225(5) Uani 1 d
H70 H 1.4364 -0.2101 0.7626 0.027 Uiso 1 calc
C71 C 1.3190(2) -0.12508(12) 0.78698(10) 0.0224(5) Uani 1 d
H71 H 1.3524 -0.1319 0.8221 0.027 Uiso 1 calc
C72 C 1.2184(2) -0.06893(11) 0.77129(10) 0.0190(4) Uani 1 d
H72 H 1.1836 -0.0375 0.7957 0.023 Uiso 1 calc
C73 C 0.5367(2) 0.19614(12) 0.47438(10) 0.0223(5) Uani 1 d
C74 C 0.4464(3) 0.18977(12) 0.44091(10) 0.0231(5) Uani 1 d
H74 H 0.3811 0.2281 0.4273 0.028 Uiso 1 calc
C75 C 0.4481(3) 0.12937(13) 0.42672(11) 0.0280(5) Uani 1 d
H75 H 0.3856 0.1276 0.4033 0.034 Uiso 1 calc
C76 C 0.5397(3) 0.07234(14) 0.44639(12) 0.0326(6) Uani 1 d
H76 H 0.54 0.0311 0.4373 0.039 Uiso 1 calc
C77 C 0.6312(3) 0.07643(14) 0.47977(14) 0.0358(6) Uani 1 d
H77 H 0.6948 0.0376 0.4939 0.043 Uiso 1 calc
C78 C 0.6304(3) 0.13695(13) 0.49261(13) 0.0304(6) Uani 1 d
H78 H 0.6959 0.1386 0.5147 0.036 Uiso 1 calc
C79 C 0.4285(2) 0.32953(12) 0.46243(10) 0.0218(5) Uani 1 d
C80 C 0.4491(3) 0.38996(13) 0.42827(11) 0.0282(5) Uani 1 d
H80 H 0.5396 0.3951 0.4151 0.034 Uiso 1 calc
C81 C 0.3406(3) 0.44295(13) 0.41288(12) 0.0347(6) Uani 1 d
H81 H 0.3586 0.483 0.3897 0.042 Uiso 1 calc
C82 C 0.2077(3) 0.43718(14) 0.43119(12) 0.0348(6) Uani 1 d
H82 H 0.1342 0.473 0.4207 0.042 Uiso 1 calc
C83 C 0.1829(3) 0.37843(15) 0.46518(12) 0.0313(6) Uani 1 d
H83 H 0.092 0.3738 0.478 0.038 Uiso 1 calc
C84 C 0.2912(3) 0.32644(13) 0.48048(11) 0.0251(5) Uani 1 d
H84 H 0.2718 0.287 0.5042 0.03 Uiso 1 calc
C85 C 0.5448(2) 0.26974(13) 0.55328(10) 0.0227(5) Uani 1 d
C86 C 0.5484(2) 0.32948(14) 0.56830(11) 0.0268(5) Uani 1 d
H86 H 0.5489 0.3677 0.5392 0.032 Uiso 1 calc
C87 C 0.5513(3) 0.33521(17) 0.62390(12) 0.0353(6) Uani 1 d
H87 H 0.5534 0.3766 0.6321 0.042 Uiso 1 calc
C88 C 0.5513(3) 0.28062(19) 0.66694(12) 0.0402(8) Uani 1 d
H88 H 0.5544 0.2839 0.7049 0.048 Uiso 1 calc
C89 C 0.5465(3) 0.22111(18) 0.65430(12) 0.0402(7) Uani 1 d
H89 H 0.5462 0.1833 0.6838 0.048 Uiso 1 calc
C90 C 0.5421(3) 0.21590(15) 0.59843(12) 0.0308(6) Uani 1 d
H90 H 0.5372 0.1746 0.591 0.037 Uiso 1 calc
C91 C 0.7048(2) 0.27219(11) 0.45267(10) 0.0207(5) Uani 1 d
C92 C 0.7360(3) 0.27954(13) 0.39313(11) 0.0276(5) Uani 1 d
H92 H 0.6639 0.289 0.3712 0.033 Uiso 1 calc
C93 C 0.8689(3) 0.27346(14) 0.36536(12) 0.0333(6) Uani 1 d
H93 H 0.886 0.2778 0.3251 0.04 Uiso 1 calc
C94 C 0.9770(3) 0.26106(13) 0.39586(12) 0.0318(6) Uani 1 d
H94 H 1.0677 0.2573 0.3768 0.038 Uiso 1 calc
C95 C 0.9499(3) 0.25429(13) 0.45441(12) 0.0278(5) Uani 1 d
H95 H 1.0224 0.246 0.476 0.033 Uiso 1 calc
C96 C 0.8163(2) 0.25959(12) 0.48193(10) 0.0225(5) Uani 1 d
H96 H 0.8003 0.2544 0.5222 0.027 Uiso 1 calc
C97 C 0.4548(2) -0.11910(12) 0.93473(10) 0.0204(5) Uani 1 d
C98 C 0.5186(3) -0.06712(12) 0.93215(11) 0.0252(5) Uani 1 d
H98 H 0.6108 -0.0781 0.9386 0.03 Uiso 1 calc
C99 C 0.4532(3) -0.00045(13) 0.92056(11) 0.0310(6) Uani 1 d
H99 H 0.5006 0.0328 0.9196 0.037 Uiso 1 calc
C100 C 0.3194(3) 0.01770(14) 0.91040(11) 0.0317(6) Uani 1 d
H100 H 0.2744 0.0632 0.9021 0.038 Uiso 1 calc
C101 C 0.2525(3) -0.03166(14) 0.91262(11) 0.0305(6) Uani 1 d
H101 H 0.1606 -0.02 0.9057 0.037 Uiso 1 calc
C102 C 0.3186(3) -0.09861(13) 0.92492(10) 0.0250(5) Uani 1 d
H102 H 0.2695 -0.1314 0.9267 0.03 Uiso 1 calc
C103 C 0.5544(2) -0.21840(12) 1.01734(10) 0.0197(4) Uani 1 d
C104 C 0.5733(2) -0.28504(12) 1.04566(11) 0.0236(5) Uani 1 d
H104 H 0.5798 -0.3183 1.0243 0.028 Uiso 1 calc
C105 C 0.5828(3) -0.30424(14) 1.10361(11) 0.0284(5) Uani 1 d
H105 H 0.5947 -0.3498 1.1209 0.034 Uiso 1 calc
C106 C 0.5748(3) -0.25702(15) 1.13603(11) 0.0287(5) Uani 1 d
H106 H 0.5788 -0.2696 1.1757 0.034 Uiso 1 calc
C107 C 0.5609(3) -0.19122(14) 1.10946(11) 0.0270(5) Uani 1 d
H107 H 0.5585 -0.1585 1.1308 0.032 Uiso 1 calc
C108 C 0.5505(2) -0.17277(13) 1.05162(10) 0.0228(5) Uani 1 d
H108 H 0.5402 -0.1272 1.0346 0.027 Uiso 1 calc
C109 C 0.4668(2) -0.24750(12) 0.93124(10) 0.0210(5) Uani 1 d
C110 C 0.5209(3) -0.28302(13) 0.88714(12) 0.0266(5) Uani 1 d
H110 H 0.6053 -0.2771 0.8652 0.032 Uiso 1 calc
C111 C 0.4565(3) -0.32675(15) 0.87398(14) 0.0365(6) Uani 1 d
H111 H 0.4971 -0.3496 0.8434 0.044 Uiso 1 calc
C112 C 0.3339(3) -0.33719(16) 0.90498(14) 0.0403(7) Uani 1 d
H112 H 0.2901 -0.3672 0.8962 0.048 Uiso 1 calc
C113 C 0.2764(3) -0.30303(17) 0.94889(13) 0.0399(7) Uani 1 d
H113 H 0.1925 -0.3097 0.9708 0.048 Uiso 1 calc
C114 C 0.3412(3) -0.25893(15) 0.96113(11) 0.0313(6) Uani 1 d
H114 H 0.2986 -0.2354 0.9911 0.038 Uiso 1 calc
C115 C 0.6950(2) -0.20301(11) 0.91127(10) 0.0195(4) Uani 1 d
C116 C 0.7150(3) -0.16743(13) 0.85536(11) 0.0243(5) Uani 1 d
H116 H 0.6391 -0.1375 0.8399 0.029 Uiso 1 calc
C117 C 0.8425(3) -0.17460(13) 0.82193(11) 0.0276(5) Uani 1 d
H117 H 0.8519 -0.1496 0.7844 0.033 Uiso 1 calc
C118 C 0.9553(3) -0.21796(13) 0.84304(12) 0.0298(6) Uani 1 d
H118 H 1.0426 -0.2222 0.8207 0.036 Uiso 1 calc
C119 C 0.9385(3) -0.25510(13) 0.89743(13) 0.0304(6) Uani 1 d
H119 H 1.0142 -0.2861 0.9121 0.036 Uiso 1 calc
C120 C 0.8108(3) -0.24716(12) 0.93064(11) 0.0247(5) Uani 1 d
H120 H 0.8021 -0.2728 0.9679 0.03 Uiso 1 calc
C121 C 1.4877(5) 0.4639(2) 0.9063(2) 0.0631(10) Uani 1 d
C122 C 1.6148(5) 0.4269(2) 0.9229(2) 0.0728(13) Uani 1 d
H12A H 1.6499 0.4529 0.9428 0.109 Uiso 1 calc
H12B H 1.6795 0.417 0.8891 0.109 Uiso 1 calc
H12C H 1.6027 0.3853 0.9483 0.109 Uiso 1 calc

loop_
_atom_site_aniso_label
_atom_site_aniso_U_11
_atom_site_aniso_U_22
_atom_site_aniso_U_33
_atom_site_aniso_U_23
_atom_site_aniso_U_13
_atom_site_aniso_U_12
N1 0.0135(8) 0.0155(9) 0.0177(9) -0.0037(7) -0.0032(7) -0.0030(7)
N2 0.0139(8) 0.0132(8) 0.0204(9) -0.0041(7) -0.0041(7) -0.0019(7)
N3 0.0149(8) 0.0156(9) 0.0189(9) -0.0006(7) -0.0047(7) -0.0033(7)
N4 0.0150(8) 0.0169(9) 0.0170(9) -0.0033(7) -0.0040(7) -0.0031(7)
N5 0.0156(8) 0.0130(8) 0.0246(10) -0.0032(7) -0.0044(7) -0.0022(7)
N6 0.0139(8) 0.0156(9) 0.0212(9) -0.0029(7) -0.0046(7) -0.0032(7)
N7 0.0132(8) 0.0166(9) 0.0200(9) -0.0061(7) -0.0033(7) -0.0022(7)
N8 0.0157(8) 0.0180(9) 0.0168(9) -0.0042(7) -0.0014(7) -0.0066(7)
N9 0.0152(8) 0.0171(9) 0.0164(9) -0.0015(7) -0.0022(7) -0.0052(7)
N10 0.0160(8) 0.0108(8) 0.0222(9) -0.0020(7) -0.0049(7) -0.0022(7)
N11 0.090(4) 0.087(3) 0.137(5) -0.004(3) -0.011(3) -0.005(3)
O1 0.0224(8) 0.0234(8) 0.0273(9) -0.0069(7) -0.0090(7) -0.0049(7)
O2 0.0185(8) 0.0411(11) 0.0312(10) -0.0002(8) -0.0006(7) -0.0122(8)
O3 0.0149(7) 0.0255(9) 0.0311(9) -0.0096(7) 0.0010(7) -0.0066(7)
O4 0.0246(8) 0.0252(9) 0.0229(8) -0.0030(7) -0.0091(7) -0.0084(7)
P1 0.0136(2) 0.0136(2) 0.0161(3) -0.0041(2) -0.0026(2) -0.0020(2)
P2 0.0148(2) 0.0145(2) 0.0155(3) -0.0035(2) -0.0011(2) -0.0039(2)
Ru1 0.01263(8) 0.01140(8) 0.01577(9) -0.00310(6) -0.00234(6) -0.00203(6)
Ru2 0.01267(8) 0.01294(8) 0.01547(9) -0.00359(6) -0.00157(6) -0.00345(6)
B1 0.0215(12) 0.0185(12) 0.0209(12) -0.0028(10) -0.0035(10) -0.0049(10)
B2 0.0201(11) 0.0185(12) 0.0188(12) -0.0052(9) -0.0027(9) -0.0042(10)
C1 0.0180(10) 0.0156(10) 0.0211(11) -0.0046(8) -0.0030(8) -0.0032(8)
C2 0.0276(12) 0.0186(11) 0.0220(11) -0.0008(9) -0.0029(9) -0.0056(9)
C3 0.0341(13) 0.0252(12) 0.0191(11) -0.0033(9) 0.0000(10) -0.0083(11)
C4 0.0274(12) 0.0216(11) 0.0210(11) -0.0072(9) -0.0025(9) -0.0043(10)
C5 0.0159(10) 0.0165(10) 0.0211(11) -0.0043(8) -0.0037(8) -0.0027(8)
C6 0.0137(9) 0.0172(10) 0.0226(11) -0.0055(9) -0.0025(8) -0.0023(8)
C7 0.0187(10) 0.0203(11) 0.0240(11) -0.0088(9) -0.0010(9) -0.0046(9)
C8 0.0175(10) 0.0173(11) 0.0322(13) -0.0103(9) -0.0026(9) -0.0034(9)
C9 0.0169(10) 0.0153(10) 0.0303(12) -0.0041(9) -0.0038(9) -0.0046(8)
C10 0.0130(9) 0.0149(10) 0.0228(11) -0.0016(8) -0.0030(8) -0.0034(8)
C11 0.0136(9) 0.0174(10) 0.0234(11) -0.0027(9) -0.0065(8) -0.0037(8)
C12 0.0218(11) 0.0174(11) 0.0274(12) -0.0009(9) -0.0053(9) -0.0053(9)
C13 0.0314(13) 0.0212(12) 0.0249(12) 0.0039(10) -0.0056(10) -0.0084(10)
C14 0.0326(13) 0.0271(13) 0.0188(11) -0.0019(10) -0.0016(10) -0.0088(11)
C15 0.0251(11) 0.0206(11) 0.0206(11) -0.0038(9) -0.0018(9) -0.0057(9)
C16 0.0178(10) 0.0208(11) 0.0290(12) -0.0076(9) -0.0080(9) -0.0005(9)
C17 0.0143(10) 0.0312(13) 0.0407(15) -0.0120(11) -0.0057(10) 0.0009(10)
C18 0.0148(10) 0.0352(14) 0.0320(13) -0.0079(11) -0.0045(9) -0.0064(10)
C19 0.0190(10) 0.0252(12) 0.0209(11) -0.0035(9) -0.0036(9) -0.0074(9)
C20 0.0222(11) 0.0302(13) 0.0296(13) -0.0045(10) -0.0035(10) -0.0140(10)
C21 0.0305(13) 0.0200(11) 0.0335(13) -0.0041(10) -0.0069(11) -0.0114(10)
C22 0.0238(11) 0.0182(11) 0.0255(12) -0.0059(9) -0.0047(9) -0.0048(9)
C23 0.0170(10) 0.0180(10) 0.0172(10) -0.0036(8) -0.0025(8) -0.0059(8)
C24 0.0173(10) 0.0189(10) 0.0147(10) -0.0026(8) -0.0045(8) -0.0052(8)
C25 0.0143(9) 0.0150(10) 0.0185(10) -0.0032(8) -0.0019(8) -0.0026(8)
C26 0.0172(10) 0.0163(10) 0.0198(10) -0.0063(8) -0.0002(8) -0.0037(8)
C27 0.0166(10) 0.0238(11) 0.0187(10) -0.0045(9) -0.0028(8) -0.0051(9)
C28 0.0169(10) 0.0206(11) 0.0208(11) -0.0026(9) -0.0023(8) -0.0009(9)
C29 0.0214(11) 0.0154(10) 0.0241(11) -0.0080(9) 0.0005(9) -0.0008(9)
C30 0.0189(10) 0.0186(11) 0.0182(10) -0.0053(8) -0.0034(8) -0.0031(9)
C31 0.0247(11) 0.0148(10) 0.0176(10) -0.0033(8) -0.0024(9) -0.0004(9)
C32 0.0239(12) 0.0328(14) 0.0254(13) -0.0028(11) -0.0006(10) -0.0024(10)
C33 0.0350(15) 0.0393(16) 0.0288(14) -0.0033(12) 0.0074(12) 0.0007(12)
C34 0.0580(19) 0.0308(14) 0.0197(12) -0.0049(11) 0.0025(12) -0.0006(13)
C35 0.0553(18) 0.0261(13) 0.0210(12) -0.0036(10) -0.0114(12) -0.0076(13)
C36 0.0331(13) 0.0218(12) 0.0217(12) -0.0036(9) -0.0061(10) -0.0062(10)
C37 0.0221(11) 0.0187(11) 0.0218(11) -0.0037(9) -0.0041(9) -0.0043(9)
C38 0.0246(11) 0.0222(12) 0.0233(12) -0.0001(9) -0.0061(9) -0.0065(9)
C39 0.0219(11) 0.0174(11) 0.0304(13) 0.0029(9) -0.0098(10) -0.0048(9)
C40 0.0155(10) 0.0174(11) 0.0304(12) -0.0052(9) -0.0067(9) -0.0019(8)
C41 0.0123(9) 0.0178(10) 0.0259(11) -0.0061(9) -0.0036(8) -0.0024(8)
C42 0.0124(9) 0.0193(11) 0.0243(11) -0.0059(9) -0.0034(8) -0.0032(8)
C43 0.0206(11) 0.0182(11) 0.0298(12) -0.0083(9) -0.0026(9) -0.0030(9)
C44 0.0233(11) 0.0251(12) 0.0295(13) -0.0148(10) -0.0009(10) -0.0036(10)
C45 0.0237(11) 0.0254(12) 0.0217(11) -0.0090(9) -0.0002(9) -0.0060(10)
C46 0.0151(10) 0.0214(11) 0.0211(11) -0.0068(9) -0.0027(8) -0.0045(8)
C47 0.0180(10) 0.0202(11) 0.0206(11) -0.0073(9) -0.0015(8) -0.0064(9)
C48 0.0312(13) 0.0257(12) 0.0195(11) -0.0073(9) -0.0004(10) -0.0086(10)
C49 0.0368(14) 0.0263(13) 0.0189(11) -0.0016(10) -0.0006(10) -0.0127(11)
C50 0.0303(12) 0.0200(11) 0.0235(12) -0.0026(9) -0.0017(10) -0.0116(10)
C51 0.0191(10) 0.0188(11) 0.0196(11) -0.0056(9) -0.0012(8) -0.0067(9)
C52 0.0171(10) 0.0217(11) 0.0207(11) -0.0041(9) -0.0029(8) -0.0035(9)
C53 0.0150(10) 0.0294(13) 0.0270(12) -0.0037(10) -0.0026(9) -0.0045(9)
C54 0.0179(11) 0.0300(13) 0.0290(13) -0.0021(10) -0.0054(9) -0.0100(10)
C55 0.0209(11) 0.0228(11) 0.0219(11) -0.0004(9) -0.0063(9) -0.0095(9)
C56 0.0277(12) 0.0272(13) 0.0314(13) -0.0054(10) -0.0081(10) -0.0138(10)
C57 0.0325(13) 0.0231(12) 0.0296(13) -0.0086(10) -0.0098(11) -0.0111(10)
C58 0.0246(11) 0.0217(11) 0.0221(11) -0.0050(9) -0.0039(9) -0.0064(9)
C59 0.0183(10) 0.0184(10) 0.0172(10) -0.0017(8) -0.0041(8) -0.0065(8)
C60 0.0188(10) 0.0179(10) 0.0161(10) -0.0014(8) -0.0045(8) -0.0068(8)
C61 0.0203(10) 0.0150(10) 0.0181(10) -0.0044(8) 0.0008(8) -0.0017(8)
C62 0.0212(11) 0.0217(11) 0.0232(12) -0.0038(9) 0.0002(9) -0.0025(9)
C63 0.0248(12) 0.0231(12) 0.0291(13) -0.0012(10) 0.0058(10) -0.0035(10)
C64 0.0350(14) 0.0267(13) 0.0213(12) 0.0046(10) 0.0036(10) 0.0011(11)
C65 0.0337(14) 0.0321(14) 0.0201(12) 0.0007(10) -0.0064(10) -0.0009(11)
C66 0.0260(12) 0.0232(12) 0.0214(11) -0.0034(9) -0.0025(9) -0.0042(10)
C67 0.0145(9) 0.0156(10) 0.0197(10) -0.0028(8) -0.0004(8) -0.0046(8)
C68 0.0207(11) 0.0223(11) 0.0192(11) -0.0057(9) -0.0008(9) -0.0049(9)
C69 0.0207(11) 0.0201(11) 0.0266(12) -0.0094(9) 0.0011(9) -0.0029(9)
C70 0.0180(10) 0.0188(11) 0.0277(12) -0.0021(9) -0.0025(9) -0.0017(9)
C71 0.0208(11) 0.0244(12) 0.0216(11) -0.0035(9) -0.0031(9) -0.0050(9)
C72 0.0186(10) 0.0202(11) 0.0199(11) -0.0067(9) -0.0011(8) -0.0055(9)
C73 0.0203(11) 0.0206(11) 0.0252(12) -0.0036(9) 0.0010(9) -0.0069(9)
C74 0.0252(11) 0.0245(12) 0.0195(11) -0.0053(9) 0.0023(9) -0.0083(10)
C75 0.0327(13) 0.0319(13) 0.0228(12) -0.0099(10) 0.0049(10) -0.0155(11)
C76 0.0359(14) 0.0255(13) 0.0373(15) -0.0132(11) 0.0114(12) -0.0141(11)
C77 0.0299(13) 0.0199(12) 0.0521(18) -0.0055(12) 0.0009(12) -0.0021(11)
C78 0.0243(12) 0.0249(13) 0.0423(15) -0.0052(11) -0.0073(11) -0.0051(10)
C79 0.0271(12) 0.0205(11) 0.0197(11) -0.0065(9) -0.0091(9) -0.0020(9)
C80 0.0358(14) 0.0218(12) 0.0300(13) -0.0055(10) -0.0124(11) -0.0054(11)
C81 0.0526(17) 0.0209(12) 0.0323(14) -0.0053(11) -0.0189(13) -0.0017(12)
C82 0.0407(15) 0.0297(14) 0.0332(14) -0.0143(12) -0.0195(12) 0.0109(12)
C83 0.0274(13) 0.0387(15) 0.0294(13) -0.0176(12) -0.0084(11) 0.0027(11)
C84 0.0259(12) 0.0286(13) 0.0218(11) -0.0096(10) -0.0072(9) -0.0011(10)
C85 0.0157(10) 0.0276(12) 0.0224(11) -0.0036(10) -0.0021(9) -0.0021(9)
C86 0.0216(11) 0.0353(14) 0.0246(12) -0.0087(11) -0.0043(9) -0.0050(10)
C87 0.0229(12) 0.0562(19) 0.0310(14) -0.0202(13) -0.0028(11) -0.0066(12)
C88 0.0207(12) 0.077(2) 0.0229(13) -0.0138(14) -0.0047(10) -0.0051(14)
C89 0.0253(13) 0.059(2) 0.0243(13) 0.0094(13) -0.0064(11) -0.0017(13)
C90 0.0239(12) 0.0340(14) 0.0282(13) 0.0021(11) -0.0042(10) -0.0020(11)
C91 0.0254(11) 0.0152(10) 0.0215(11) -0.0025(9) -0.0028(9) -0.0055(9)
C92 0.0345(13) 0.0265(13) 0.0227(12) -0.0028(10) -0.0051(10) -0.0093(11)
C93 0.0417(15) 0.0317(14) 0.0236(13) -0.0044(11) 0.0050(11) -0.0109(12)
C94 0.0280(13) 0.0249(13) 0.0373(15) -0.0043(11) 0.0070(11) -0.0066(11)
C95 0.0233(12) 0.0220(12) 0.0357(14) -0.0020(10) -0.0035(10) -0.0041(10)
C96 0.0236(11) 0.0206(11) 0.0223(11) -0.0016(9) -0.0039(9) -0.0046(9)
C97 0.0222(11) 0.0228(11) 0.0158(10) -0.0040(9) -0.0047(9) -0.0023(9)
C98 0.0259(12) 0.0226(12) 0.0265(12) -0.0042(10) -0.0063(10) -0.0028(10)
C99 0.0413(15) 0.0228(12) 0.0264(13) -0.0033(10) -0.0037(11) -0.0049(11)
C100 0.0423(15) 0.0247(13) 0.0192(12) -0.0019(10) -0.0047(11) 0.0067(11)
C101 0.0273(12) 0.0398(15) 0.0192(12) -0.0085(11) -0.0083(10) 0.0078(11)
C102 0.0242(12) 0.0317(13) 0.0200(11) -0.0090(10) -0.0041(9) -0.0036(10)
C103 0.0165(10) 0.0219(11) 0.0209(11) -0.0054(9) -0.0007(8) -0.0050(9)
C104 0.0230(11) 0.0235(12) 0.0239(12) -0.0038(9) -0.0031(9) -0.0050(9)
C105 0.0257(12) 0.0293(13) 0.0271(13) 0.0028(10) -0.0035(10) -0.0081(10)
C106 0.0230(12) 0.0441(16) 0.0186(11) -0.0023(11) -0.0047(9) -0.0089(11)
C107 0.0234(11) 0.0374(14) 0.0235(12) -0.0118(11) -0.0035(10) -0.0073(11)
C108 0.0212(11) 0.0249(12) 0.0231(12) -0.0059(9) -0.0046(9) -0.0043(9)
C109 0.0236(11) 0.0210(11) 0.0197(11) -0.0034(9) -0.0066(9) -0.0049(9)
C110 0.0228(11) 0.0280(13) 0.0321(13) -0.0129(11) -0.0061(10) -0.0033(10)
C111 0.0332(14) 0.0374(15) 0.0465(17) -0.0254(13) -0.0107(13) -0.0028(12)
C112 0.0422(16) 0.0395(16) 0.0519(18) -0.0159(14) -0.0147(14) -0.0193(14)
C113 0.0380(15) 0.058(2) 0.0343(15) -0.0097(14) -0.0027(12) -0.0294(15)
C114 0.0344(14) 0.0426(16) 0.0235(12) -0.0117(11) 0.0001(11) -0.0186(12)
C115 0.0218(11) 0.0178(10) 0.0215(11) -0.0067(9) -0.0030(9) -0.0064(9)
C116 0.0280(12) 0.0247(12) 0.0230(12) -0.0061(10) -0.0039(10) -0.0088(10)
C117 0.0374(14) 0.0290(13) 0.0217(12) -0.0097(10) 0.0024(10) -0.0173(11)
C118 0.0283(12) 0.0285(13) 0.0365(14) -0.0187(11) 0.0101(11) -0.0128(11)
C119 0.0248(12) 0.0233(12) 0.0419(15) -0.0089(11) -0.0020(11) -0.0029(10)
C120 0.0253(12) 0.0199(11) 0.0280(12) -0.0043(10) -0.0020(10) -0.0049(10)
C121 0.064(3) 0.054(2) 0.068(3) -0.021(2) -0.008(2) -0.001(2)
C122 0.065(3) 0.053(2) 0.098(4) 0.006(2) -0.013(2) -0.026(2)

loop_
_atom_type_symbol
_atom_type_description
_atom_type_scat_dispersion_real
_atom_type_scat_dispersion_imag
_atom_type_scat_source
C C 0.0033 0.0016 'International Tables Vol C Tables 4.2.6.8 and 6.1.1.4'
N N 0.0061 0.0033 'International Tables Vol C Tables 4.2.6.8 and 6.1.1.4'
O O 0.0106 0.006 'International Tables Vol C Tables 4.2.6.8 and 6.1.1.4'
P P 0.1023 0.0942 'International Tables Vol C Tables 4.2.6.8 and 6.1.1.4'
Ru Ru -1.2594 0.8363 'International Tables Vol C Tables 4.2.6.8 and 6.1.1.4'
B B 0.0013 0.0007 'International Tables Vol C Tables 4.2.6.8 and 6.1.1.4'
H H 0 0 'International Tables Vol C Tables 4.2.6.8 and 6.1.1.4'

loop_
_geom_angle_atom_site_label_1
_geom_angle_atom_site_label_2
_geom_angle_atom_site_label_3
_geom_angle
C1 N1 C5 117.05(19)
C1 N1 Ru1 128.85(15)
C5 N1 Ru1 113.50(14)
C6 N2 C10 121.94(19)
C6 N2 Ru1 119.02(15)
C10 N2 Ru1 118.71(15)
C15 N3 C11 117.24(19)
C15 N3 Ru1 129.05(16)
C11 N3 Ru1 113.69(15)
C16 N4 C24 117.54(19)
C16 N4 Ru1 122.57(16)
C24 N4 Ru1 119.08(14)
O1 N5 O2 117.76(19)
O1 N5 Ru1 120.41(15)
O2 N5 Ru1 121.68(15)
C37 N6 C41 116.70(19)
C37 N6 Ru2 129.96(16)
C41 N6 Ru2 113.15(15)
C46 N7 C42 121.4(2)
C46 N7 Ru2 118.45(15)
C42 N7 Ru2 118.96(15)
C51 N8 C47 116.94(19)
C51 N8 Ru2 129.05(15)
C47 N8 Ru2 113.79(15)
C52 N9 C60 117.52(19)
C52 N9 Ru2 122.03(16)
C60 N9 Ru2 120.01(14)
O3 N10 O4 118.00(18)
O3 N10 Ru2 120.58(15)
O4 N10 Ru2 121.38(14)
C23 P1 C31 102.09(11)
C23 P1 C25 106.73(10)
C31 P1 C25 100.62(10)
C23 P1 Ru1 99.98(7)
C31 P1 Ru1 124.47(8)
C25 P1 Ru1 120.43(8)
C67 P2 C61 101.89(10)
C67 P2 C59 106.44(10)
C61 P2 C59 102.38(10)
C67 P2 Ru2 121.96(8)
C61 P2 Ru2 120.56(7)
C59 P2 Ru2 101.23(8)
N2 Ru1 N5 84.78(7)
N2 Ru1 N3 78.35(8)
N5 Ru1 N3 88.23(7)
N2 Ru1 N1 78.31(7)
N5 Ru1 N1 94.24(7)
N3 Ru1 N1 156.20(7)
N2 Ru1 N4 95.29(7)
N5 Ru1 N4 177.23(7)
N3 Ru1 N4 94.51(7)
N1 Ru1 N4 83.06(7)
N2 Ru1 P1 176.94(6)
N5 Ru1 P1 97.17(5)
N3 Ru1 P1 104.02(6)
N1 Ru1 P1 99.16(5)
N4 Ru1 P1 82.65(5)
N7 Ru2 N10 86.19(7)
N7 Ru2 N8 78.25(7)
N10 Ru2 N8 93.43(7)
N7 Ru2 N9 97.04(7)
N10 Ru2 N9 175.65(7)
N8 Ru2 N9 84.39(7)
N7 Ru2 N6 77.74(8)
N10 Ru2 N6 86.51(7)
N8 Ru2 N6 155.94(7)
N9 Ru2 N6 97.01(7)
N7 Ru2 P2 179.53(5)
N10 Ru2 P2 94.25(6)
N8 Ru2 P2 101.57(5)
N9 Ru2 P2 82.51(5)
N6 Ru2 P2 102.43(5)
C79 B1 C85 105.89(19)
C79 B1 C73 112.03(19)
C85 B1 C73 113.9(2)
C79 B1 C91 114.46(19)
C85 B1 C91 108.57(19)
C73 B1 C91 102.20(19)
C109 B2 C97 111.23(19)
C109 B2 C115 108.37(19)
C97 B2 C115 108.98(19)
C109 B2 C103 108.85(19)
C97 B2 C103 109.70(19)
C115 B2 C103 109.69(18)
N1 C1 C2 123.4(2)
N1 C1 H1 118.3
C2 C1 H1 118.3
C3 C2 C1 119.1(2)
C3 C2 H2 120.5
C1 C2 H2 120.5
C2 C3 C4 118.9(2)
C2 C3 H3 120.6
C4 C3 H3 120.6
C5 C4 C3 119.5(2)
C5 C4 H4 120.2
C3 C4 H4 120.2
N1 C5 C4 122.1(2)
N1 C5 C6 115.5(2)
C4 C5 C6 122.3(2)
N2 C6 C7 120.4(2)
N2 C6 C5 113.19(19)
C7 C6 C5 126.4(2)
C8 C7 C6 118.3(2)
C8 C7 H7 120.8
C6 C7 H7 120.8
C9 C8 C7 120.6(2)
C9 C8 H8 119.7
C7 C8 H8 119.7
C8 C9 C10 118.7(2)
C8 C9 H9 120.6
C10 C9 H9 120.6
N2 C10 C9 119.9(2)
N2 C10 C11 113.42(19)
C9 C10 C11 126.7(2)
N3 C11 C12 122.2(2)
N3 C11 C10 115.42(19)
C12 C11 C10 122.4(2)
C13 C12 C11 119.5(2)
C13 C12 H12 120.3
C11 C12 H12 120.3
C14 C13 C12 118.6(2)
C14 C13 H13 120.7
C12 C13 H13 120.7
C13 C14 C15 119.5(2)
C13 C14 H14 120.3
C15 C14 H14 120.3
N3 C15 C14 123.1(2)
N3 C15 H15 118.5
C14 C15 H15 118.5
N4 C16 C17 123.9(2)
N4 C16 H16 118
C17 C16 H16 118
C18 C17 C16 119.4(2)
C18 C17 H17 120.3
C16 C17 H17 120.3
C17 C18 C19 119.2(2)
C17 C18 H18 120.4
C19 C18 H18 120.4
C20 C19 C18 122.7(2)
C20 C19 C24 118.8(2)
C18 C19 C24 118.5(2)
C21 C20 C19 120.9(2)
C21 C20 H20 119.5
C19 C20 H20 119.5
C20 C21 C22 120.2(2)
C20 C21 H21 119.9
C22 C21 H21 119.9
C23 C22 C21 121.3(2)
C23 C22 H22 119.3
C21 C22 H22 119.3
C22 C23 C24 118.9(2)
C22 C23 P1 125.39(18)
C24 C23 P1 115.64(16)
N4 C24 C19 121.3(2)
N4 C24 C23 118.79(19)
C19 C24 C23 119.9(2)
C26 C25 C30 119.2(2)
C26 C25 P1 119.97(17)
C30 C25 P1 120.87(17)
C27 C26 C25 120.4(2)
C27 C26 H26 119.8
C25 C26 H26 119.8
C28 C27 C26 120.0(2)
C28 C27 H27 120
C26 C27 H27 120
C27 C28 C29 119.9(2)
C27 C28 H28 120
C29 C28 H28 120
C30 C29 C28 120.6(2)
C30 C29 H29 119.7
C28 C29 H29 119.7
C29 C30 C25 120.0(2)
C29 C30 H30 120
C25 C30 H30 120
C32 C31 C36 119.1(2)
C32 C31 P1 119.51(19)
C36 C31 P1 121.37(19)
C31 C32 C33 120.0(3)
C31 C32 H32 120
C33 C32 H32 120
C34 C33 C32 120.4(3)
C34 C33 H33 119.8
C32 C33 H33 119.8
C33 C34 C35 120.0(3)
C33 C34 H34 120
C35 C34 H34 120
C34 C35 C36 120.3(3)
C34 C35 H35 119.9
C36 C35 H35 119.9
C35 C36 C31 120.1(3)
C35 C36 H36 119.9
C31 C36 H36 119.9
N6 C37 C38 123.6(2)
N6 C37 H37 118.2
C38 C37 H37 118.2
C39 C38 C37 119.0(2)
C39 C38 H38 120.5
C37 C38 H38 120.5
C38 C39 C40 118.4(2)
C38 C39 H39 120.8
C40 C39 H39 120.8
C39 C40 C41 119.9(2)
C39 C40 H40 120.1
C41 C40 H40 120.1
N6 C41 C40 122.4(2)
N6 C41 C42 115.8(2)
C40 C41 C42 121.8(2)
N7 C42 C43 120.4(2)
N7 C42 C41 113.7(2)
C43 C42 C41 125.8(2)
C44 C43 C42 118.5(2)
C44 C43 H43 120.8
C42 C43 H43 120.8
C45 C44 C43 120.5(2)
C45 C44 H44 119.7
C43 C44 H44 119.7
C44 C45 C46 118.6(2)
C44 C45 H45 120.7
C46 C45 H45 120.7
N7 C46 C45 120.5(2)
N7 C46 C47 113.4(2)
C45 C46 C47 126.1(2)
N8 C47 C48 122.2(2)
N8 C47 C46 115.6(2)
C48 C47 C46 122.2(2)
C49 C48 C47 119.4(2)
C49 C48 H48 120.3
C47 C48 H48 120.3
C50 C49 C48 118.9(2)
C50 C49 H49 120.5
C48 C49 H49 120.5
C49 C50 C51 118.9(2)
C49 C50 H50 120.6
C51 C50 H50 120.6
N8 C51 C50 123.5(2)
N8 C51 H51 118.2
C50 C51 H51 118.2
N9 C52 C53 124.2(2)
N9 C52 H52 117.9
C53 C52 H52 117.9
C54 C53 C52 119.3(2)
C54 C53 H53 120.4
C52 C53 H53 120.4
C53 C54 C55 119.1(2)
C53 C54 H54 120.5
C55 C54 H54 120.5
C54 C55 C56 122.2(2)
C54 C55 C60 118.8(2)
C56 C55 C60 119.0(2)
C57 C56 C55 120.7(2)
C57 C56 H56 119.7
C55 C56 H56 119.7
C56 C57 C58 120.2(2)
C56 C57 H57 119.9
C58 C57 H57 119.9
C59 C58 C57 121.1(2)
C59 C58 H58 119.4
C57 C58 H58 119.4
C58 C59 C60 119.2(2)
C58 C59 P2 125.31(18)
C60 C59 P2 115.45(17)
N9 C60 C55 121.2(2)
N9 C60 C59 119.02(19)
C55 C60 C59 119.8(2)
C66 C61 C62 119.2(2)
C66 C61 P2 122.34(18)
C62 C61 P2 118.02(18)
C63 C62 C61 120.5(2)
C63 C62 H62 119.7
C61 C62 H62 119.7
C64 C63 C62 119.8(2)
C64 C63 H63 120.1
C62 C63 H63 120.1
C65 C64 C63 120.3(2)
C65 C64 H64 119.8
C63 C64 H64 119.8
C64 C65 C66 120.1(3)
C64 C65 H65 120
C66 C65 H65 120
C61 C66 C65 120.1(2)
C61 C66 H66 119.9
C65 C66 H66 119.9
C72 C67 C68 119.0(2)
C72 C67 P2 119.91(17)
C68 C67 P2 121.03(17)
C69 C68 C67 120.5(2)
C69 C68 H68 119.8
C67 C68 H68 119.8
C68 C69 C70 119.9(2)
C68 C69 H69 120
C70 C69 H69 120
C71 C70 C69 120.2(2)
C71 C70 H70 119.9
C69 C70 H70 119.9
C70 C71 C72 119.9(2)
C70 C71 H71 120
C72 C71 H71 120
C71 C72 C67 120.3(2)
C71 C72 H72 119.9
C67 C72 H72 119.9
C74 C73 C78 114.9(2)
C74 C73 B1 124.2(2)
C78 C73 B1 120.4(2)
C75 C74 C73 122.7(2)
C75 C74 H74 118.7
C73 C74 H74 118.7
C76 C75 C74 120.6(3)
C76 C75 H75 119.7
C74 C75 H75 119.7
C75 C76 C77 118.6(2)
C75 C76 H76 120.7
C77 C76 H76 120.7
C76 C77 C78 120.3(3)
C76 C77 H77 119.9
C78 C77 H77 119.9
C77 C78 C73 122.9(3)
C77 C78 H78 118.5
C73 C78 H78 118.5
C80 C79 C84 115.1(2)
C80 C79 B1 124.6(2)
C84 C79 B1 120.1(2)
C81 C80 C79 122.3(3)
C81 C80 H80 118.8
C79 C80 H80 118.8
C82 C81 C80 120.3(3)
C82 C81 H81 119.8
C80 C81 H81 119.8
C81 C82 C83 119.2(2)
C81 C82 H82 120.4
C83 C82 H82 120.4
C82 C83 C84 119.9(3)
C82 C83 H83 120
C84 C83 H83 120
C83 C84 C79 123.1(3)
C83 C84 H84 118.4
C79 C84 H84 118.4
C90 C85 C86 115.3(2)
C90 C85 B1 125.8(2)
C86 C85 B1 118.9(2)
C87 C86 C85 123.1(3)
C87 C86 H86 118.5
C85 C86 H86 118.5
C88 C87 C86 119.7(3)
C88 C87 H87 120.1
C86 C87 H87 120.1
C87 C88 C89 119.2(3)
C87 C88 H88 120.4
C89 C88 H88 120.4
C88 C89 C90 120.7(3)
C88 C89 H89 119.7
C90 C89 H89 119.7
C85 C90 C89 121.9(3)
C85 C90 H90 119
C89 C90 H90 119
C96 C91 C92 115.5(2)
C96 C91 B1 122.4(2)
C92 C91 B1 121.5(2)
C93 C92 C91 122.2(2)
C93 C92 H92 118.9
C91 C92 H92 118.9
C92 C93 C94 120.7(3)
C92 C93 H93 119.7
C94 C93 H93 119.7
C95 C94 C93 118.7(2)
C95 C94 H94 120.7
C93 C94 H94 120.7
C94 C95 C96 120.2(2)
C94 C95 H95 119.9
C96 C95 H95 119.9
C95 C96 C91 122.8(2)
C95 C96 H96 118.6
C91 C96 H96 118.6
C102 C97 C98 114.8(2)
C102 C97 B2 125.8(2)
C98 C97 B2 119.4(2)
C99 C98 C97 123.2(2)
C99 C98 H98 118.4
C97 C98 H98 118.4
C100 C99 C98 120.3(3)
C100 C99 H99 119.9
C98 C99 H99 119.9
C101 C100 C99 118.6(2)
C101 C100 H100 120.7
C99 C100 H100 120.7
C100 C101 C102 120.8(2)
C100 C101 H101 119.6
C102 C101 H101 119.6
C101 C102 C97 122.4(3)
C101 C102 H102 118.8
C97 C102 H102 118.8
C108 C103 C104 114.7(2)
C108 C103 B2 123.2(2)
C104 C103 B2 122.1(2)
C105 C104 C103 122.9(2)
C105 C104 H104 118.6
C103 C104 H104 118.6
C106 C105 C104 120.2(2)
C106 C105 H105 119.9
C104 C105 H105 119.9
C107 C106 C105 118.8(2)
C107 C106 H106 120.6
C105 C106 H106 120.6
C106 C107 C108 120.3(2)
C106 C107 H107 119.8
C108 C107 H107 119.8
C107 C108 C103 123.0(2)
C107 C108 H108 118.5
C103 C108 H108 118.5
C110 C109 C114 114.7(2)
C110 C109 B2 124.0(2)
C114 C109 B2 121.3(2)
C111 C110 C109 122.8(2)
C111 C110 H110 118.6
C109 C110 H110 118.6
C112 C111 C110 120.6(3)
C112 C111 H111 119.7
C110 C111 H111 119.7
C113 C112 C111 118.6(3)
C113 C112 H112 120.7
C111 C112 H112 120.7
C112 C113 C114 120.1(3)
C112 C113 H113 119.9
C114 C113 H113 119.9
C113 C114 C109 123.1(3)
C113 C114 H114 118.4
C109 C114 H114 118.4
C120 C115 C116 115.5(2)
C120 C115 B2 123.1(2)
C116 C115 B2 121.2(2)
C117 C116 C115 122.3(2)
C117 C116 H116 118.9
C115 C116 H116 118.9
C118 C117 C116 120.5(2)
C118 C117 H117 119.8
C116 C117 H117 119.8
C117 C118 C119 118.7(2)
C117 C118 H118 120.6
C119 C118 H118 120.6
C118 C119 C120 120.3(3)
C118 C119 H119 119.9
C120 C119 H119 119.9
C119 C120 C115 122.7(2)
C119 C120 H120 118.7
C115 C120 H120 118.7
N11 C121 C122 171.0(6)
C121 C122 H12A 109.5
C121 C122 H12B 109.5
H12A C122 H12B 109.5
C121 C122 H12C 109.5
H12A C122 H12C 109.5
H12B C122 H12C 109.5

loop_
_geom_bond_atom_site_label_1
_geom_bond_atom_site_label_2
_geom_bond_distance
N1 C1 1.346(3)
N1 C5 1.375(3)
N1 Ru1 2.1067(18)
N2 C6 1.343(3)
N2 C10 1.352(3)
N2 Ru1 2.0153(18)
N3 C15 1.346(3)
N3 C11 1.373(3)
N3 Ru1 2.1068(18)
N4 C16 1.327(3)
N4 C24 1.388(3)
N4 Ru1 2.1080(18)
N5 O1 1.251(3)
N5 O2 1.251(3)
N5 Ru1 2.0363(18)
N6 C37 1.343(3)
N6 C41 1.372(3)
N6 Ru2 2.1354(19)
N7 C46 1.346(3)
N7 C42 1.347(3)
N7 Ru2 2.0248(19)
N8 C51 1.346(3)
N8 C47 1.372(3)
N8 Ru2 2.1012(19)
N9 C52 1.327(3)
N9 C60 1.392(3)
N9 Ru2 2.1241(18)
N10 O3 1.253(3)
N10 O4 1.253(3)
N10 Ru2 2.0290(18)
N11 C121 1.136(6)
P1 C23 1.828(2)
P1 C31 1.831(2)
P1 C25 1.834(2)
P1 Ru1 2.2981(6)
P2 C67 1.830(2)
P2 C61 1.831(2)
P2 C59 1.831(2)
P2 Ru2 2.3005(6)
B1 C79 1.645(3)
B1 C85 1.647(4)
B1 C73 1.648(4)
B1 C91 1.650(3)
B2 C109 1.642(3)
B2 C97 1.650(3)
B2 C115 1.652(3)
B2 C103 1.656(3)
C1 C2 1.394(3)
C1 H1 0.95
C2 C3 1.376(4)
C2 H2 0.95
C3 C4 1.391(3)
C3 H3 0.95
C4 C5 1.388(3)
C4 H4 0.95
C5 C6 1.479(3)
C6 C7 1.392(3)
C7 C8 1.390(3)
C7 H7 0.95
C8 C9 1.387(3)
C8 H8 0.95
C9 C10 1.390(3)
C9 H9 0.95
C10 C11 1.478(3)
C11 C12 1.388(3)
C12 C13 1.387(4)
C12 H12 0.95
C13 C14 1.382(4)
C13 H13 0.95
C14 C15 1.387(3)
C14 H14 0.95
C15 H15 0.95
C16 C17 1.405(3)
C16 H16 0.95
C17 C18 1.364(4)
C17 H17 0.95
C18 C19 1.410(3)
C18 H18 0.95
C19 C20 1.410(3)
C19 C24 1.420(3)
C20 C21 1.363(4)
C20 H20 0.95
C21 C22 1.406(3)
C21 H21 0.95
C22 C23 1.377(3)
C22 H22 0.95
C23 C24 1.421(3)
C25 C26 1.399(3)
C25 C30 1.407(3)
C26 C27 1.396(3)
C26 H26 0.95
C27 C28 1.387(3)
C27 H27 0.95
C28 C29 1.395(3)
C28 H28 0.95
C29 C30 1.384(3)
C29 H29 0.95
C30 H30 0.95
C31 C32 1.392(3)
C31 C36 1.394(3)
C32 C33 1.395(4)
C32 H32 0.95
C33 C34 1.376(5)
C33 H33 0.95
C34 C35 1.378(5)
C34 H34 0.95
C35 C36 1.394(4)
C35 H35 0.95
C36 H36 0.95
C37 C38 1.398(3)
C37 H37 0.95
C38 C39 1.382(4)
C38 H38 0.95
C39 C40 1.383(4)
C39 H39 0.95
C40 C41 1.389(3)
C40 H40 0.95
C41 C42 1.473(3)
C42 C43 1.394(3)
C43 C44 1.387(4)
C43 H43 0.95
C44 C45 1.387(4)
C44 H44 0.95
C45 C46 1.389(3)
C45 H45 0.95
C46 C47 1.474(3)
C47 C48 1.388(3)
C48 C49 1.385(4)
C48 H48 0.95
C49 C50 1.383(4)
C49 H49 0.95
C50 C51 1.388(3)
C50 H50 0.95
C51 H51 0.95
C52 C53 1.407(3)
C52 H52 0.95
C53 C54 1.362(4)
C53 H53 0.95
C54 C55 1.417(3)
C54 H54 0.95
C55 C56 1.418(4)
C55 C60 1.418(3)
C56 C57 1.367(4)
C56 H56 0.95
C57 C58 1.414(3)
C57 H57 0.95
C58 C59 1.378(3)
C58 H58 0.95
C59 C60 1.425(3)
C61 C66 1.394(3)
C61 C62 1.401(3)
C62 C63 1.390(3)
C62 H62 0.95
C63 C64 1.387(4)
C63 H63 0.95
C64 C65 1.387(4)
C64 H64 0.95
C65 C66 1.396(3)
C65 H65 0.95
C66 H66 0.95
C67 C72 1.398(3)
C67 C68 1.398(3)
C68 C69 1.388(3)
C68 H68 0.95
C69 C70 1.391(4)
C69 H69 0.95
C70 C71 1.387(3)
C70 H70 0.95
C71 C72 1.394(3)
C71 H71 0.95
C72 H72 0.95
C73 C74 1.397(3)
C73 C78 1.410(3)
C74 C75 1.396(4)
C74 H74 0.95
C75 C76 1.379(4)
C75 H75 0.95
C76 C77 1.387(4)
C76 H76 0.95
C77 C78 1.387(4)
C77 H77 0.95
C78 H78 0.95
C79 C80 1.406(3)
C79 C84 1.409(4)
C80 C81 1.403(4)
C80 H80 0.95
C81 C82 1.381(4)
C81 H81 0.95
C82 C83 1.388(4)
C82 H82 0.95
C83 C84 1.390(4)
C83 H83 0.95
C84 H84 0.95
C85 C90 1.399(4)
C85 C86 1.408(4)
C86 C87 1.395(4)
C86 H86 0.95
C87 C88 1.378(5)
C87 H87 0.95
C88 C89 1.381(5)
C88 H88 0.95
C89 C90 1.401(4)
C89 H89 0.95
C90 H90 0.95
C91 C96 1.400(3)
C91 C92 1.407(3)
C92 C93 1.390(4)
C92 H92 0.95
C93 C94 1.391(4)
C93 H93 0.95
C94 C95 1.383(4)
C94 H94 0.95
C95 C96 1.396(3)
C95 H95 0.95
C96 H96 0.95
C97 C102 1.403(3)
C97 C98 1.407(3)
C98 C99 1.391(4)
C98 H98 0.95
C99 C100 1.383(4)
C99 H99 0.95
C100 C101 1.382(4)
C100 H100 0.95
C101 C102 1.399(4)
C101 H101 0.95
C102 H102 0.95
C103 C108 1.403(3)
C103 C104 1.409(3)
C104 C105 1.395(4)
C104 H104 0.95
C105 C106 1.388(4)
C105 H105 0.95
C106 C107 1.384(4)
C106 H106 0.95
C107 C108 1.393(3)
C107 H107 0.95
C108 H108 0.95
C109 C110 1.397(3)
C109 C114 1.406(4)
C110 C111 1.392(4)
C110 H110 0.95
C111 C112 1.383(4)
C111 H111 0.95
C112 C113 1.380(5)
C112 H112 0.95
C113 C114 1.391(4)
C113 H113 0.95
C114 H114 0.95
C115 C120 1.398(3)
C115 C116 1.408(3)
C116 C117 1.395(4)
C116 H116 0.95
C117 C118 1.385(4)
C117 H117 0.95
C118 C119 1.387(4)
C118 H118 0.95
C119 C120 1.395(4)
C119 H119 0.95
C120 H120 0.95
C121 C122 1.419(6)
C122 H12A 0.98
C122 H12B 0.98
C122 H12C 0.98
